data_1554174
loop_
_publ_author_name
'Machat, Martin R.'
'Lanzinger, Dominik'
'Drees, Markus'
'Altmann, Philipp J.'
'Herdtweck, Eberhardt'
'Rieger, Bernhard'

_publ_section_title
;
 High-Melting, Elastic Polypropylene: A One-Pot, One-Catalyst Strategy
 toward Propylene-Based Thermoplastic Elastomers
;
_journal_issue 3
_journal_name_full Macromolecules
_journal_page_first 914
_journal_paper_doi 10.1021/acs.macromol.7b02679
_journal_volume 51
_journal_year 2018
_chemical_compound_source 'see text'
_chemical_formula_moiety 'C39 H28 Cl2 Hf'
_chemical_formula_sum 'C39 H28 Cl2 Hf'
_chemical_formula_weight 746.00
_space_group_IT_number 15
_space_group_name_Hall '-C 2yc'
_space_group_name_H-M_alt 'C 1 2/c 1'
_symmetry_cell_setting monoclinic
_symmetry_Int_Tables_number 15
_symmetry_space_group_name_Hall '-C 2yc'
_symmetry_space_group_name_H-M 'C 1 2/c 1'
_atom_sites_solution_hydrogens geom
_cell_angle_alpha 90
_cell_angle_beta 93.341(5)
_cell_angle_gamma 90
_cell_formula_units_Z 8
_cell_length_a 28.757(5)
_cell_length_b 14.932(3)
_cell_length_c 15.353(3)
_cell_measurement_reflns_used 9842
_cell_measurement_temperature 100
_cell_measurement_theta_max 25.5292
_cell_measurement_theta_min 2.5280
_cell_volume 6581(2)
_computing_cell_refinement 'SAINT (Bruker, 2014)'
_computing_data_collection 'APEX III Control Software (Bruker, 2015)'
_computing_data_reduction 'SAINT (Bruker, 2014)'
_computing_molecular_graphics 'PLATON (Spek, 2011)'
_computing_publication_material 'PLATON (Spek, 2011), enCIFer (Allen, 2014)'
_computing_structure_refinement 'SHELXL2014 (Sheldrick, 2014), SHELXLE (Huebschle, 2011)'
_computing_structure_solution 'SHELXT (Sheldrick, 2015)'
_diffrn_ambient_temperature 100
_diffrn_detector ' CMOS plate '
_diffrn_detector_area_resol_mean 16
_diffrn_measured_fraction_theta_full 0.999
_diffrn_measured_fraction_theta_max 0.999
_diffrn_measurement_device ' \k-geometry diffractometer '
_diffrn_measurement_device_type ' Bruker Photon CMOS '
_diffrn_measurement_method ' phi- and omega-rotation '
_diffrn_radiation_monochromator 'Helios optic'
_diffrn_radiation_probe x-ray
_diffrn_radiation_source 'IMS microsource'
_diffrn_radiation_type MoK\a
_diffrn_radiation_wavelength 0.71073
_diffrn_reflns_av_R_equivalents 0.0612
_diffrn_reflns_av_unetI/netI 0.0360
_diffrn_reflns_limit_h_max 34
_diffrn_reflns_limit_h_min -34
_diffrn_reflns_limit_k_max 17
_diffrn_reflns_limit_k_min -17
_diffrn_reflns_limit_l_max 18
_diffrn_reflns_limit_l_min -18
_diffrn_reflns_number 52199
_diffrn_reflns_reduction_process
;
;
_diffrn_reflns_theta_full 25.03
_diffrn_reflns_theta_max 25.03
_diffrn_reflns_theta_min 2.53
_exptl_absorpt_coefficient_mu 3.358
_exptl_absorpt_correction_T_max 0.7453
_exptl_absorpt_correction_T_min 0.5923
_exptl_absorpt_correction_type multi-scan
_exptl_absorpt_process_details 'SADABS 2014/5, Bruker, 2014'
_exptl_crystal_colour 'clear yellow'
_exptl_crystal_density_diffrn 1.506
_exptl_crystal_density_method 'Not Measured'
_exptl_crystal_description fragment
_exptl_crystal_F_000 2944
_exptl_crystal_size_max 0.472
_exptl_crystal_size_mid 0.182
_exptl_crystal_size_min 0.137
_refine_diff_density_max 0.862
_refine_diff_density_min -0.585
_refine_diff_density_rms 0.095
_refine_ls_extinction_method none
_refine_ls_goodness_of_fit_ref 1.016
_refine_ls_hydrogen_treatment constr
_refine_ls_matrix_type full
_refine_ls_number_parameters 380
_refine_ls_number_reflns 5826
_refine_ls_number_restraints 0
_refine_ls_restrained_S_all 1.016
_refine_ls_R_factor_all 0.0405
_refine_ls_R_factor_gt 0.0282
_refine_ls_shift/su_max 0.002
_refine_ls_shift/su_mean 0.000
_refine_ls_structure_factor_coef Fsqd
_refine_ls_weighting_details 'W=1/[\S^2^(FO^2^)+(0.0212P)^2^+18.7050P] WHERE P=(FO^2^+2FC^2^)/3'
_refine_ls_weighting_scheme calc
_refine_ls_wR_factor_gt 0.0515
_refine_ls_wR_factor_ref 0.0541
_reflns_number_gt 4878
_reflns_number_total 5826
_reflns_threshold_expression I>2\s(I)
_cod_data_source_file ma7b02679_si_002.cif
_cod_data_source_block MacMa27_III
_cod_original_sg_symbol_H-M 'C 2/c'
_cod_database_code 1554174

loop_
_space_group_symop_id
_space_group_symop_operation_xyz
1 x,y,z
2 -x,y,1/2-z
3 -x,-y,-z
4 x,-y,1/2+z
5 1/2+x,1/2+y,z
6 1/2-x,1/2+y,1/2-z
7 1/2-x,1/2-y,-z
8 1/2+x,1/2-y,1/2+z

loop_
_atom_site_label
_atom_site_type_symbol
_atom_site_fract_x
_atom_site_fract_y
_atom_site_fract_z
_atom_site_U_iso_or_equiv
_atom_site_adp_type
_atom_site_occupancy
_atom_site_site_symmetry_order
_atom_site_calc_flag
_atom_site_refinement_flags_posn
_atom_site_refinement_flags_adp
Hf1 Hf 0.23321(2) 0.73755(2) 0.24321(2) 0.01663(6) Uani 1 1 d . .
Cl1 Cl 0.29911(3) 0.79674(6) 0.17593(6) 0.0207(2) Uani 1 1 d . .
Cl2 Cl 0.17519(3) 0.83680(6) 0.17830(6) 0.0227(2) Uani 1 1 d . .
C1 C 0.26193(12) 0.5839(2) 0.1915(2) 0.0194(8) Uani 1 1 d . .
C2 C 0.31025(13) 0.5646(2) 0.1980(2) 0.0226(9) Uani 1 1 d . .
H2 H 0.3248 0.5427 0.2510 0.027 Uiso 1 1 calc R U
C3 C 0.33558(13) 0.5782(2) 0.1265(2) 0.0242(9) Uani 1 1 d . .
H3 H 0.3680 0.5650 0.1305 0.029 Uiso 1 1 calc R U
C4 C 0.31529(13) 0.6110(3) 0.0474(2) 0.0259(9) Uani 1 1 d . .
H4 H 0.3342 0.6199 -0.0005 0.031 Uiso 1 1 calc R U
C5 C 0.26867(13) 0.6302(2) 0.0382(2) 0.0238(9) Uani 1 1 d . .
H5 H 0.2551 0.6515 -0.0158 0.029 Uiso 1 1 calc R U
C6 C 0.24124(13) 0.6177(2) 0.1108(2) 0.0213(9) Uani 1 1 d . .
C7 C 0.19211(12) 0.6293(2) 0.1217(2) 0.0199(8) Uani 1 1 d . .
C8 C 0.15502(13) 0.6564(2) 0.0638(2) 0.0251(9) Uani 1 1 d . .
H8 H 0.1605 0.6727 0.0055 0.030 Uiso 1 1 calc R U
C9 C 0.11093(13) 0.6589(3) 0.0928(3) 0.0287(10) Uani 1 1 d . .
H9 H 0.0858 0.6780 0.0544 0.034 Uiso 1 1 calc R U
C10 C 0.10228(13) 0.6335(3) 0.1794(2) 0.0272(9) Uani 1 1 d . .
H10 H 0.0713 0.6359 0.1977 0.033 Uiso 1 1 calc R U
C11 C 0.13733(12) 0.6056(2) 0.2371(2) 0.0236(9) Uani 1 1 d . .
H11 H 0.1308 0.5885 0.2948 0.028 Uiso 1 1 calc R U
C12 C 0.18367(12) 0.6025(2) 0.2097(2) 0.0216(9) Uani 1 1 d . .
C13 C 0.22688(12) 0.5776(2) 0.2546(2) 0.0194(8) Uani 1 1 d . .
C14 C 0.23327(13) 0.5327(3) 0.3426(2) 0.0231(9) Uani 1 1 d . .
H14A H 0.2664 0.5160 0.3537 0.028 Uiso 1 1 calc R U
H14B H 0.2145 0.4771 0.3424 0.028 Uiso 1 1 calc R U
C15 C 0.21842(13) 0.5947(2) 0.4157(2) 0.0211(9) Uani 1 1 d . .
H15A H 0.1845 0.5885 0.4219 0.025 Uiso 1 1 calc R U
H15B H 0.2347 0.5766 0.4716 0.025 Uiso 1 1 calc R U
C16 C 0.22961(12) 0.6902(2) 0.3968(2) 0.0179(8) Uani 1 1 d . .
C17 C 0.27571(12) 0.7272(2) 0.3891(2) 0.0173(8) Uani 1 1 d . .
C18 C 0.32124(12) 0.6876(3) 0.3938(2) 0.0191(8) Uani 1 1 d . .
H18 H 0.3254 0.6251 0.4029 0.023 Uiso 1 1 calc R U
C19 C 0.35827(12) 0.7427(2) 0.3848(2) 0.0193(8) Uani 1 1 d . .
C20 C 0.35301(12) 0.8374(3) 0.3735(2) 0.0190(8) Uani 1 1 d . .
C21 C 0.31074(12) 0.8766(2) 0.3677(2) 0.0191(8) Uani 1 1 d . .
H21 H 0.3077 0.9395 0.3596 0.023 Uiso 1 1 calc R U
C22 C 0.27066(12) 0.8211(2) 0.3739(2) 0.0175(8) Uani 1 1 d . .
C23 C 0.22242(12) 0.8415(2) 0.3676(2) 0.0181(8) Uani 1 1 d . .
H23 H 0.2088 0.9031 0.3628 0.022 Uiso 1 1 calc R U
C24 C 0.19771(12) 0.7627(2) 0.3853(2) 0.0181(8) Uani 1 1 d . .
C25 C 0.14554(12) 0.7612(3) 0.3910(2) 0.0234(9) Uani 1 1 d . .
H25A H 0.1305 0.7680 0.3325 0.035 Uiso 1 1 calc R U
H25B H 0.1361 0.8105 0.4282 0.035 Uiso 1 1 calc R U
H25C H 0.1362 0.7041 0.4161 0.035 Uiso 1 1 calc R U
C26 C 0.39929(11) 0.8857(3) 0.3642(2) 0.0224(9) Uani 1 1 d . .
H26 H 0.3956 0.9519 0.3565 0.027 Uiso 1 1 calc R U
C27 C 0.42025(12) 0.8402(3) 0.2865(2) 0.0272(10) Uani 1 1 d . .
C28 C 0.43278(13) 0.8817(3) 0.2109(3) 0.0362(11) Uani 1 1 d . .
H28 H 0.4297 0.9447 0.2042 0.043 Uiso 1 1 calc R U
C29 C 0.44997(14) 0.8297(4) 0.1450(3) 0.0452(13) Uani 1 1 d . .
H29 H 0.4590 0.8576 0.0930 0.054 Uiso 1 1 calc R U
C30 C 0.45407(14) 0.7383(4) 0.1541(3) 0.0462(13) Uani 1 1 d . .
H30 H 0.4658 0.7037 0.1083 0.055 Uiso 1 1 calc R U
C31 C 0.44119(12) 0.6960(3) 0.2299(3) 0.0344(11) Uani 1 1 d . .
H31 H 0.4435 0.6328 0.2360 0.041 Uiso 1 1 calc R U
C32 C 0.42487(12) 0.7482(3) 0.2962(2) 0.0262(10) Uani 1 1 d . .
C33 C 0.40945(12) 0.7137(3) 0.3836(2) 0.0234(9) Uani 1 1 d . .
H33 H 0.4139 0.6477 0.3912 0.028 Uiso 1 1 calc R U
C34 C 0.43546(12) 0.7687(3) 0.4549(2) 0.0222(9) Uani 1 1 d . .
C35 C 0.46175(12) 0.7350(3) 0.5258(2) 0.0267(9) Uani 1 1 d . .
H35 H 0.4662 0.6723 0.5327 0.032 Uiso 1 1 calc R U
C36 C 0.48160(13) 0.7950(3) 0.5869(3) 0.0322(10) Uani 1 1 d . .
H36 H 0.4997 0.7726 0.6359 0.039 Uiso 1 1 calc R U
C37 C 0.47552(13) 0.8861(3) 0.5775(3) 0.0308(10) Uani 1 1 d . .
H37 H 0.4893 0.9261 0.6197 0.037 Uiso 1 1 calc R U
C38 C 0.44905(12) 0.9193(3) 0.5058(2) 0.0269(9) Uani 1 1 d . .
H38 H 0.4444 0.9820 0.4991 0.032 Uiso 1 1 calc R U
C39 C 0.42963(12) 0.8606(3) 0.4446(2) 0.0223(9) Uani 1 1 d . .

loop_
_atom_site_aniso_label
_atom_site_aniso_U_11
_atom_site_aniso_U_22
_atom_site_aniso_U_33
_atom_site_aniso_U_23
_atom_site_aniso_U_13
_atom_site_aniso_U_12
Hf1 0.01532(8) 0.02267(10) 0.01184(8) -0.00033(7) 0.00022(5) -0.00084(7)
Cl1 0.0201(5) 0.0267(5) 0.0157(5) 0.0003(4) 0.0034(4) -0.0020(4)
Cl2 0.0222(5) 0.0293(5) 0.0163(5) -0.0002(4) -0.0021(4) 0.0025(4)
C1 0.021(2) 0.022(2) 0.0144(19) -0.0034(15) -0.0008(16) -0.0038(16)
C2 0.027(2) 0.022(2) 0.018(2) -0.0030(16) -0.0041(17) -0.0010(17)
C3 0.019(2) 0.028(2) 0.026(2) -0.0053(17) 0.0007(17) 0.0021(17)
C4 0.031(2) 0.032(2) 0.016(2) -0.0034(17) 0.0055(17) 0.0001(19)
C5 0.030(2) 0.027(2) 0.015(2) -0.0037(16) 0.0008(18) -0.0002(18)
C6 0.025(2) 0.021(2) 0.018(2) -0.0047(16) -0.0020(17) -0.0005(17)
C7 0.024(2) 0.020(2) 0.016(2) -0.0028(15) -0.0023(16) -0.0006(17)
C8 0.029(2) 0.027(2) 0.019(2) -0.0039(17) -0.0038(18) -0.0009(18)
C9 0.022(2) 0.034(3) 0.028(2) -0.0040(19) -0.0097(18) -0.0017(18)
C10 0.018(2) 0.038(3) 0.025(2) -0.0066(18) -0.0028(17) -0.0069(18)
C11 0.021(2) 0.030(2) 0.019(2) -0.0030(17) -0.0030(17) -0.0067(17)
C12 0.021(2) 0.025(2) 0.019(2) -0.0041(16) -0.0007(16) -0.0044(17)
C13 0.019(2) 0.021(2) 0.018(2) -0.0018(16) 0.0009(16) -0.0035(16)
C14 0.023(2) 0.028(2) 0.018(2) -0.0016(17) -0.0011(17) 0.0004(17)
C15 0.019(2) 0.029(2) 0.0146(19) 0.0018(16) -0.0040(16) -0.0029(17)
C16 0.021(2) 0.023(2) 0.0097(18) -0.0005(15) -0.0008(15) -0.0018(17)
C17 0.0156(18) 0.026(2) 0.0107(18) -0.0024(15) -0.0003(14) 0.0010(16)
C18 0.021(2) 0.026(2) 0.0093(18) 0.0003(15) -0.0015(15) 0.0048(17)
C19 0.0175(19) 0.028(2) 0.0125(18) -0.0022(16) 0.0002(14) 0.0007(17)
C20 0.018(2) 0.033(2) 0.0069(18) -0.0001(15) 0.0022(15) -0.0019(17)
C21 0.021(2) 0.024(2) 0.0126(19) 0.0002(15) 0.0000(16) -0.0022(17)
C22 0.019(2) 0.027(2) 0.0071(18) -0.0008(15) 0.0023(15) 0.0035(16)
C23 0.018(2) 0.024(2) 0.0121(19) -0.0031(15) 0.0020(15) 0.0019(16)
C24 0.0180(18) 0.027(2) 0.0090(17) -0.0026(16) 0.0012(14) -0.0024(17)
C25 0.0190(19) 0.031(2) 0.020(2) -0.0026(17) 0.0025(15) 0.0020(17)
C26 0.0106(19) 0.034(2) 0.023(2) 0.0036(17) 0.0022(16) -0.0039(17)
C27 0.0095(19) 0.054(3) 0.017(2) 0.0020(19) -0.0039(16) -0.0044(18)
C28 0.019(2) 0.066(3) 0.023(2) 0.009(2) -0.0018(18) -0.007(2)
C29 0.017(2) 0.102(5) 0.017(2) 0.008(3) 0.0012(18) -0.006(3)
C30 0.021(2) 0.096(5) 0.022(2) -0.014(3) 0.0037(18) 0.002(3)
C31 0.014(2) 0.065(3) 0.025(2) -0.011(2) -0.0005(18) 0.004(2)
C32 0.0087(18) 0.050(3) 0.019(2) -0.0019(19) -0.0011(15) 0.0013(18)
C33 0.0150(19) 0.034(2) 0.021(2) -0.0009(17) 0.0015(16) 0.0029(17)
C34 0.0098(17) 0.040(3) 0.0172(19) -0.0004(17) 0.0027(15) 0.0001(17)
C35 0.0123(18) 0.041(3) 0.027(2) -0.0016(19) 0.0016(16) 0.0043(18)
C36 0.016(2) 0.059(3) 0.021(2) -0.001(2) -0.0047(17) 0.002(2)
C37 0.018(2) 0.048(3) 0.026(2) -0.010(2) -0.0002(18) -0.006(2)
C38 0.014(2) 0.038(3) 0.029(2) -0.0031(19) 0.0053(17) -0.0063(18)
C39 0.0080(18) 0.040(3) 0.019(2) 0.0049(17) 0.0039(15) -0.0031(17)

loop_
_atom_type_symbol
_atom_type_description
_atom_type_scat_dispersion_real
_atom_type_scat_dispersion_imag
_atom_type_scat_source
C C 0.0033 0.0016 ' International Tables Vol C Tables 4.2.6.8 and 6.1.1.4'
H H 0.0000 0.0000 ' International Tables Vol C Tables 4.2.6.8 and 6.1.1.4'
Cl Cl 0.1484 0.1585 ' International Tables Vol C Tables 4.2.6.8 and 6.1.1.4'
Hf Hf -0.5830 6.1852 ' International Tables Vol C Tables 4.2.6.8 and 6.1.1.4'

loop_
_geom_angle_atom_site_label_1
_geom_angle_atom_site_label_2
_geom_angle_atom_site_label_3
_geom_angle
Cl1 Hf1 C13 117.78(9)
Cl1 Hf1 Cl2 98.17(3)
C13 Hf1 Cl2 126.11(9)
Cl1 Hf1 C16 126.81(8)
C13 Hf1 C16 68.81(12)
Cl2 Hf1 C16 120.38(9)
Cl1 Hf1 C24 134.53(8)
C13 Hf1 C24 92.87(12)
Cl2 Hf1 C24 87.71(8)
C16 Hf1 C24 33.36(11)
Cl1 Hf1 C17 92.97(8)
C13 Hf1 C17 84.74(12)
Cl2 Hf1 C17 134.66(8)
C16 Hf1 C17 33.91(11)
C24 Hf1 C17 55.04(11)
Cl1 Hf1 C23 103.81(8)
C13 Hf1 C23 123.36(12)
Cl2 Hf1 C23 79.61(8)
C16 Hf1 C23 55.47(12)
C24 Hf1 C23 32.84(11)
C17 Hf1 C23 55.05(11)
Cl1 Hf1 C12 131.84(9)
C13 Hf1 C12 33.90(12)
Cl2 Hf1 C12 92.21(9)
C16 Hf1 C12 84.88(12)
C24 Hf1 C12 92.55(12)
C17 Hf1 C12 112.19(12)
C23 Hf1 C12 124.32(11)
Cl1 Hf1 C22 81.32(8)
C13 Hf1 C22 117.40(11)
Cl2 Hf1 C22 106.01(8)
C16 Hf1 C22 55.09(11)
C24 Hf1 C22 54.01(11)
C17 Hf1 C22 32.90(11)
C23 Hf1 C22 32.64(11)
C12 Hf1 C22 139.95(11)
Cl1 Hf1 C1 85.37(8)
C13 Hf1 C1 33.39(11)
Cl2 Hf1 C1 130.35(8)
C16 Hf1 C1 94.10(11)
C24 Hf1 C1 123.99(11)
C17 Hf1 C1 94.15(11)
C23 Hf1 C1 147.74(11)
C12 Hf1 C1 53.77(11)
C22 Hf1 C1 123.37(11)
Cl1 Hf1 C7 104.52(8)
C13 Hf1 C7 54.62(11)
Cl2 Hf1 C7 79.42(8)
C16 Hf1 C7 116.70(11)
C24 Hf1 C7 120.84(11)
C17 Hf1 C7 139.34(11)
C23 Hf1 C7 146.72(11)
C12 Hf1 C7 32.02(11)
C22 Hf1 C7 171.59(11)
C1 Hf1 C7 52.23(11)
Cl1 Hf1 C6 79.40(8)
C13 Hf1 C6 53.98(11)
Cl2 Hf1 C6 100.51(8)
C16 Hf1 C6 122.25(11)
C24 Hf1 C6 143.96(11)
C17 Hf1 C6 124.76(11)
C23 Hf1 C6 176.75(11)
C12 Hf1 C6 52.45(11)
C22 Hf1 C6 149.07(11)
C1 Hf1 C6 31.18(11)
C7 Hf1 C6 30.88(11)
C2 C1 C6 119.3(3)
C2 C1 C13 131.3(3)
C6 C1 C13 109.4(3)
C2 C1 Hf1 119.3(2)
C6 C1 Hf1 80.1(2)
C13 C1 Hf1 66.52(19)
C3 C2 C1 118.6(3)
C3 C2 H2 120.7
C1 C2 H2 120.7
C2 C3 C4 122.1(4)
C2 C3 H3 118.9
C4 C3 H3 118.9
C5 C4 C3 121.2(4)
C5 C4 H4 119.4
C3 C4 H4 119.4
C4 C5 C6 118.5(4)
C4 C5 H5 120.7
C6 C5 H5 120.7
C5 C6 C1 120.3(3)
C5 C6 C7 132.0(3)
C1 C6 C7 107.6(3)
C5 C6 Hf1 125.1(3)
C1 C6 Hf1 68.7(2)
C7 C6 Hf1 73.1(2)
C8 C7 C6 132.3(3)
C8 C7 C12 120.5(3)
C6 C7 C12 107.1(3)
C8 C7 Hf1 123.5(2)
C6 C7 Hf1 76.1(2)
C12 C7 Hf1 66.95(19)
C9 C8 C7 119.0(4)
C9 C8 H8 120.5
C7 C8 H8 120.5
C8 C9 C10 120.9(4)
C8 C9 H9 119.5
C10 C9 H9 119.5
C11 C10 C9 121.8(4)
C11 C10 H10 119.1
C9 C10 H10 119.1
C10 C11 C12 119.1(3)
C10 C11 H11 120.5
C12 C11 H11 120.5
C11 C12 C13 131.8(3)
C11 C12 C7 118.7(3)
C13 C12 C7 109.5(3)
C11 C12 Hf1 116.4(2)
C13 C12 Hf1 69.1(2)
C7 C12 Hf1 81.0(2)
C12 C13 C1 106.3(3)
C12 C13 C14 127.0(3)
C1 C13 C14 125.2(3)
C12 C13 Hf1 77.0(2)
C1 C13 Hf1 80.1(2)
C14 C13 Hf1 120.0(2)
C13 C14 C15 111.2(3)
C13 C14 H14A 109.4
C15 C14 H14A 109.4
C13 C14 H14B 109.4
C15 C14 H14B 109.4
H14A C14 H14B 108.0
C16 C15 C14 111.2(3)
C16 C15 H15A 109.4
C14 C15 H15A 109.4
C16 C15 H15B 109.4
C14 C15 H15B 109.4
H15A C15 H15B 108.0
C24 C16 C17 106.7(3)
C24 C16 C15 127.3(3)
C17 C16 C15 126.1(3)
C24 C16 Hf1 74.14(19)
C17 C16 Hf1 73.94(19)
C15 C16 Hf1 118.7(2)
C22 C17 C18 119.8(3)
C22 C17 C16 107.6(3)
C18 C17 C16 132.6(3)
C22 C17 Hf1 75.65(19)
C18 C17 Hf1 118.0(2)
C16 C17 Hf1 72.15(19)
C19 C18 C17 117.6(3)
C19 C18 H18 121.2
C17 C18 H18 121.2
C18 C19 C20 122.2(3)
C18 C19 C33 126.0(3)
C20 C19 C33 111.8(3)
C21 C20 C19 121.7(3)
C21 C20 C26 125.2(3)
C19 C20 C26 113.0(3)
C20 C21 C22 118.2(3)
C20 C21 H21 120.9
C22 C21 H21 120.9
C23 C22 C21 131.4(3)
C23 C22 C17 108.2(3)
C21 C22 C17 120.4(3)
C23 C22 Hf1 71.7(2)
C21 C22 Hf1 122.5(2)
C17 C22 Hf1 71.44(19)
C24 C23 C22 108.1(3)
C24 C23 Hf1 73.39(19)
C22 C23 Hf1 75.7(2)
C24 C23 H23 125.5
C22 C23 H23 125.5
Hf1 C23 H23 125.5
C23 C24 C16 109.3(3)
C23 C24 C25 122.6(3)
C16 C24 C25 128.1(3)
C23 C24 Hf1 73.77(19)
C16 C24 Hf1 72.50(19)
C25 C24 Hf1 120.6(2)
C24 C25 H25A 109.5
C24 C25 H25B 109.5
H25A C25 H25B 109.5
C24 C25 H25C 109.5
H25A C25 H25C 109.5
H25B C25 H25C 109.5
C39 C26 C27 107.0(3)
C39 C26 C20 105.7(3)
C27 C26 C20 104.4(3)
C39 C26 H26 113.0
C27 C26 H26 113.0
C20 C26 H26 113.0
C28 C27 C32 120.5(4)
C28 C27 C26 126.2(4)
C32 C27 C26 113.3(3)
C27 C28 C29 118.9(5)
C27 C28 H28 120.6
C29 C28 H28 120.6
C30 C29 C28 120.8(4)
C30 C29 H29 119.6
C28 C29 H29 119.6
C29 C30 C31 120.6(4)
C29 C30 H30 119.7
C31 C30 H30 119.7
C32 C31 C30 118.5(4)
C32 C31 H31 120.8
C30 C31 H31 120.8
C31 C32 C27 120.8(4)
C31 C32 C33 125.7(4)
C27 C32 C33 113.4(3)
C32 C33 C34 107.1(3)
C32 C33 C19 104.0(3)
C34 C33 C19 105.7(3)
C32 C33 H33 113.1
C34 C33 H33 113.1
C19 C33 H33 113.1
C35 C34 C39 120.3(4)
C35 C34 C33 126.3(4)
C39 C34 C33 113.4(3)
C34 C35 C36 118.7(4)
C34 C35 H35 120.7
C36 C35 H35 120.7
C37 C36 C35 121.3(4)
C37 C36 H36 119.4
C35 C36 H36 119.4
C36 C37 C38 119.6(4)
C36 C37 H37 120.2
C38 C37 H37 120.2
C39 C38 C37 119.6(4)
C39 C38 H38 120.2
C37 C38 H38 120.2
C38 C39 C34 120.6(3)
C38 C39 C26 126.1(4)
C34 C39 C26 113.3(3)

loop_
_geom_bond_atom_site_label_1
_geom_bond_atom_site_label_2
_geom_bond_distance
Hf1 Cl1 2.3808(9)
Hf1 C13 2.402(4)
Hf1 Cl2 2.4040(9)
Hf1 C16 2.469(3)
Hf1 C24 2.490(3)
Hf1 C17 2.493(3)
Hf1 C23 2.495(3)
Hf1 C12 2.505(4)
Hf1 C22 2.547(3)
Hf1 C1 2.580(4)
Hf1 C7 2.690(3)
Hf1 C6 2.728(4)
C1 C2 1.417(5)
C1 C6 1.434(5)
C1 C13 1.441(5)
C2 C3 1.368(5)
C2 H2 0.9500
C3 C4 1.404(5)
C3 H3 0.9500
C4 C5 1.370(5)
C4 H4 0.9500
C5 C6 1.415(5)
C5 H5 0.9500
C6 C7 1.443(5)
C7 C8 1.407(5)
C7 C12 1.444(5)
C8 C9 1.368(5)
C8 H8 0.9500
C9 C10 1.418(5)
C9 H9 0.9500
C10 C11 1.368(5)
C10 H10 0.9500
C11 C12 1.422(5)
C11 H11 0.9500
C12 C13 1.434(5)
C13 C14 1.511(5)
C14 C15 1.535(5)
C14 H14A 0.9900
C14 H14B 0.9900
C15 C16 1.495(5)
C15 H15A 0.9900
C15 H15B 0.9900
C16 C24 1.424(5)
C16 C17 1.447(5)
C17 C22 1.428(5)
C17 C18 1.434(5)
C18 C19 1.359(5)
C18 H18 0.9500
C19 C20 1.430(5)
C19 C33 1.535(5)
C20 C21 1.348(5)
C20 C26 1.528(5)
C21 C22 1.427(5)
C21 H21 0.9500
C22 C23 1.418(5)
C23 C24 1.409(5)
C23 H23 1.0000
C24 C25 1.508(5)
C25 H25A 0.9800
C25 H25B 0.9800
C25 H25C 0.9800
C26 C39 1.517(5)
C26 C27 1.527(5)
C26 H26 1.0000
C27 C28 1.381(5)
C27 C32 1.387(6)
C28 C29 1.389(6)
C28 H28 0.9500
C29 C30 1.377(7)
C29 H29 0.9500
C30 C31 1.393(6)
C30 H30 0.9500
C31 C32 1.386(5)
C31 H31 0.9500
C32 C33 1.527(5)
C33 C34 1.528(5)
C33 H33 1.0000
C34 C35 1.383(5)
C34 C39 1.391(5)
C35 C36 1.395(6)
C35 H35 0.9500
C36 C37 1.379(6)
C36 H36 0.9500
C37 C38 1.393(5)
C37 H37 0.9500
C38 C39 1.379(5)
C38 H38 0.9500

loop_
_geom_torsion_atom_site_label_1
_geom_torsion_atom_site_label_2
_geom_torsion_atom_site_label_3
_geom_torsion_atom_site_label_4
_geom_torsion
C6 C1 C2 C3 -0.6(5)
C13 C1 C2 C3 -179.1(4)
Hf1 C1 C2 C3 -95.7(4)
C1 C2 C3 C4 0.4(6)
C2 C3 C4 C5 -0.6(6)
C3 C4 C5 C6 0.9(6)
C4 C5 C6 C1 -1.2(5)
C4 C5 C6 C7 -178.2(4)
C4 C5 C6 Hf1 82.9(4)
C2 C1 C6 C5 1.0(5)
C13 C1 C6 C5 179.8(3)
Hf1 C1 C6 C5 119.2(3)
C2 C1 C6 C7 178.7(3)
C13 C1 C6 C7 -2.5(4)
Hf1 C1 C6 C7 -63.1(3)
C2 C1 C6 Hf1 -118.1(3)
C13 C1 C6 Hf1 60.7(2)
C5 C6 C7 C8 0.5(7)
C1 C6 C7 C8 -176.8(4)
Hf1 C6 C7 C8 122.9(4)
C5 C6 C7 C12 177.5(4)
C1 C6 C7 C12 0.2(4)
Hf1 C6 C7 C12 -60.1(2)
C5 C6 C7 Hf1 -122.4(4)
C1 C6 C7 Hf1 60.3(2)
C6 C7 C8 C9 178.2(4)
C12 C7 C8 C9 1.5(5)
Hf1 C7 C8 C9 -79.6(4)
C7 C8 C9 C10 -0.9(6)
C8 C9 C10 C11 0.0(6)
C9 C10 C11 C12 0.3(6)
C10 C11 C12 C13 179.2(4)
C10 C11 C12 C7 0.3(5)
C10 C11 C12 Hf1 94.4(4)
C8 C7 C12 C11 -1.2(5)
C6 C7 C12 C11 -178.7(3)
Hf1 C7 C12 C11 115.2(3)
C8 C7 C12 C13 179.6(3)
C6 C7 C12 C13 2.2(4)
Hf1 C7 C12 C13 -64.0(2)
C8 C7 C12 Hf1 -116.4(3)
C6 C7 C12 Hf1 66.1(3)
C11 C12 C13 C1 177.3(4)
C7 C12 C13 C1 -3.6(4)
Hf1 C12 C13 C1 -75.4(2)
C11 C12 C13 C14 10.8(7)
C7 C12 C13 C14 -170.2(3)
Hf1 C12 C13 C14 118.0(4)
C11 C12 C13 Hf1 -107.2(4)
C7 C12 C13 Hf1 71.8(3)
C2 C1 C13 C12 -177.6(4)
C6 C1 C13 C12 3.8(4)
Hf1 C1 C13 C12 73.2(2)
C2 C1 C13 C14 -10.8(6)
C6 C1 C13 C14 170.6(3)
Hf1 C1 C13 C14 -119.9(4)
C2 C1 C13 Hf1 109.2(4)
C6 C1 C13 Hf1 -69.5(3)
C12 C13 C14 C15 -66.9(5)
C1 C13 C14 C15 129.0(4)
Hf1 C13 C14 C15 29.5(4)
C13 C14 C15 C16 -35.0(4)
C14 C15 C16 C24 118.5(4)
C14 C15 C16 C17 -63.4(4)
C14 C15 C16 Hf1 27.1(4)
C24 C16 C17 C22 0.5(4)
C15 C16 C17 C22 -177.9(3)
Hf1 C16 C17 C22 67.9(2)
C24 C16 C17 C18 -179.4(4)
C15 C16 C17 C18 2.2(6)
Hf1 C16 C17 C18 -112.0(4)
C24 C16 C17 Hf1 -67.5(2)
C15 C16 C17 Hf1 114.1(3)
C22 C17 C18 C19 1.0(5)
C16 C17 C18 C19 -179.1(4)
Hf1 C17 C18 C19 89.9(3)
C17 C18 C19 C20 1.8(5)
C17 C18 C19 C33 -177.1(3)
C18 C19 C20 C21 -2.7(5)
C33 C19 C20 C21 176.3(3)
C18 C19 C20 C26 -179.7(3)
C33 C19 C20 C26 -0.6(4)
C19 C20 C21 C22 0.6(5)
C26 C20 C21 C22 177.1(3)
C20 C21 C22 C23 -177.8(3)
C20 C21 C22 C17 2.3(5)
C20 C21 C22 Hf1 -84.1(4)
C18 C17 C22 C23 177.0(3)
C16 C17 C22 C23 -3.0(4)
Hf1 C17 C22 C23 62.6(2)
C18 C17 C22 C21 -3.1(5)
C16 C17 C22 C21 177.0(3)
Hf1 C17 C22 C21 -117.4(3)
C18 C17 C22 Hf1 114.3(3)
C16 C17 C22 Hf1 -65.6(2)
C21 C22 C23 C24 -175.6(3)
C17 C22 C23 C24 4.3(4)
Hf1 C22 C23 C24 66.8(2)
C21 C22 C23 Hf1 117.6(4)
C17 C22 C23 Hf1 -62.5(2)
C22 C23 C24 C16 -4.1(4)
Hf1 C23 C24 C16 64.3(2)
C22 C23 C24 C25 175.3(3)
Hf1 C23 C24 C25 -116.3(3)
C22 C23 C24 Hf1 -68.4(2)
C17 C16 C24 C23 2.2(4)
C15 C16 C24 C23 -179.4(3)
Hf1 C16 C24 C23 -65.1(2)
C17 C16 C24 C25 -177.1(3)
C15 C16 C24 C25 1.2(6)
Hf1 C16 C24 C25 115.5(3)
C17 C16 C24 Hf1 67.3(2)
C15 C16 C24 Hf1 -114.3(3)
C21 C20 C26 C39 127.5(4)
C19 C20 C26 C39 -55.7(4)
C21 C20 C26 C27 -119.9(4)
C19 C20 C26 C27 57.0(4)
C39 C26 C27 C28 -126.2(4)
C20 C26 C27 C28 122.1(4)
C39 C26 C27 C32 55.7(4)
C20 C26 C27 C32 -56.0(4)
C32 C27 C28 C29 0.1(6)
C26 C27 C28 C29 -177.8(3)
C27 C28 C29 C30 0.7(6)
C28 C29 C30 C31 -0.2(6)
C29 C30 C31 C32 -1.0(6)
C30 C31 C32 C27 1.8(5)
C30 C31 C32 C33 -179.7(3)
C28 C27 C32 C31 -1.4(6)
C26 C27 C32 C31 176.8(3)
C28 C27 C32 C33 179.9(3)
C26 C27 C32 C33 -1.9(4)
C31 C32 C33 C34 128.6(4)
C27 C32 C33 C34 -52.8(4)
C31 C32 C33 C19 -119.8(4)
C27 C32 C33 C19 58.8(4)
C18 C19 C33 C32 122.4(4)
C20 C19 C33 C32 -56.6(4)
C18 C19 C33 C34 -125.0(4)
C20 C19 C33 C34 56.0(4)
C32 C33 C34 C35 -127.3(4)
C19 C33 C34 C35 122.3(4)
C32 C33 C34 C39 54.5(4)
C19 C33 C34 C39 -56.0(4)
C39 C34 C35 C36 0.9(5)
C33 C34 C35 C36 -177.3(3)
C34 C35 C36 C37 -0.2(6)
C35 C36 C37 C38 0.0(6)
C36 C37 C38 C39 -0.6(6)
C37 C38 C39 C34 1.3(5)
C37 C38 C39 C26 178.8(3)
C35 C34 C39 C38 -1.5(5)
C33 C34 C39 C38 176.9(3)
C35 C34 C39 C26 -179.2(3)
C33 C34 C39 C26 -0.8(4)
C27 C26 C39 C38 128.4(4)
C20 C26 C39 C38 -120.8(4)
C27 C26 C39 C34 -54.0(4)
C20 C26 C39 C34 56.8(4)
